data_2209067
loop_
_publ_author_name
'McFerrin, Cheri A.'
'Hammer, Robert P.'
'Fronczek, Frank R.'
'Watkins, Steven F.'

_publ_section_title
;
 3-Phenyl-1-(2-pyridyl)-1<i>H</i>-pyrazol-5-ol
;
_journal_coeditor_code AC2029
_journal_issue 6
_journal_name_full 'Acta Crystallographica Section E'
_journal_page_first o2518
_journal_page_last o2519
_journal_paper_doi 10.1107/S1600536806019027
_journal_volume 62
_journal_year 2006
_chemical_formula_iupac 'C14 H11 N3 O1'
_chemical_formula_moiety 'C14 H11 N3 O1'
_chemical_formula_sum 'C14 H11 N3 O'
_chemical_formula_weight 237.26
_chemical_name_systematic
;
3-Phenyl-1-(2-pyridyl)-1H-pyrazol-5-ol
;
_space_group_IT_number 14
_symmetry_cell_setting monoclinic
_symmetry_space_group_name_Hall '-P 2ybc'
_symmetry_space_group_name_H-M 'P 1 21/c 1'
_audit_creation_method 'WinGX routine CIF_UPDATE'
_cell_angle_alpha 90
_cell_angle_beta 104.215(10)
_cell_angle_gamma 90
_cell_formula_units_Z 4
_cell_length_a 9.618(2)
_cell_length_b 10.538(2)
_cell_length_c 11.482(3)
_cell_measurement_reflns_used 5145
_cell_measurement_temperature 120
_cell_measurement_theta_max 35
_cell_measurement_theta_min 2.5
_cell_volume 1128.1(4)
_computing_cell_refinement 'DENZO and SCALEPACK (Otwinowski & Minor, 1997)'
_computing_data_collection 'COLLECT (Nonius, 2000)'
_computing_data_reduction 'DENZO and SCALEPACK'
_computing_molecular_graphics 'ORTEP-3 for Windows (Farrugia, 1997)'
_computing_publication_material 'WinGX (Farrugia, 1999)'
_computing_structure_refinement 'SHELXL97 (Sheldrick, 1997)'
_computing_structure_solution 'SHELXS97 (Sheldrick, 1997)'
_diffrn_measured_fraction_theta_full 0.999
_diffrn_measured_fraction_theta_max 0.992
_diffrn_measurement_device 'Nonius KappaCCD (with an Oxford Cryosystems Cryostream cooler)'
_diffrn_measurement_method '\w scans with \k offsets'
_diffrn_radiation_type MoK\a
_diffrn_radiation_wavelength 0.71073
_diffrn_reflns_av_R_equivalents 0.070
_diffrn_reflns_limit_h_max 15
_diffrn_reflns_limit_h_min -15
_diffrn_reflns_limit_k_max 16
_diffrn_reflns_limit_k_min -16
_diffrn_reflns_limit_l_max 18
_diffrn_reflns_limit_l_min -18
_diffrn_reflns_number 9591
_diffrn_reflns_theta_full 25
_diffrn_reflns_theta_max 35.09
_diffrn_reflns_theta_min 2.66
_diffrn_standards_decay_% <2
_diffrn_standards_number 0
_exptl_absorpt_coefficient_mu 0.092
_exptl_absorpt_correction_type none
_exptl_crystal_colour 'light yellow'
_exptl_crystal_density_diffrn 1.397
_exptl_crystal_density_method 'not measured'
_exptl_crystal_description parallelepiped
_exptl_crystal_F_000 496
_exptl_crystal_size_max 0.40
_exptl_crystal_size_mid 0.33
_exptl_crystal_size_min 0.25
_refine_diff_density_max 0.397
_refine_diff_density_min -0.289
_refine_ls_extinction_method none
_refine_ls_goodness_of_fit_ref 0.98
_refine_ls_hydrogen_treatment mixed
_refine_ls_matrix_type full
_refine_ls_number_parameters 167
_refine_ls_number_reflns 4948
_refine_ls_number_restraints 0
_refine_ls_restrained_S_all 0.98
_refine_ls_R_factor_gt 0.0524
_refine_ls_shift/su_max 0
_refine_ls_structure_factor_coef Fsqd
_refine_ls_weighting_details 'calc w=1/[\s^2^(Fo^2^)+(0.0609P)^2^] where P=(Fo^2^+2Fc^2^)/3'
_refine_ls_weighting_scheme calc
_refine_ls_wR_factor_ref 0.1356
_reflns_number_gt 2653
_reflns_number_total 4948
_reflns_threshold_expression I>2\s(I)
_cod_data_source_file ac2029.cif
_cod_data_source_block I
_cod_depositor_comments
;
The following automatic conversions were performed:
'_symmetry_cell_setting' value 'Monoclinic' changed to 'monoclinic'
according to '/home/saulius/struct/CIF-dictionaries/cif_core.dic'
dictionary named 'cif_core.dic' version 2.4.1 from 2010-06-29.

Automatic conversion script
Id: cif_fix_enum 1527 2010-12-29 10:47:43Z saulius 

The following automatic conversions were performed:

'_symmetry_cell_setting' value 'Monoclinic' changed to 'monoclinic'
according to /home/saulius/struct/CIF-dictionaries/cif_core.dic
dictionary named 'cif_core.dic' version 2.4.1 from 2010-06-29.

Automatic conversion script
Id: cif_fix_values 1715 2011-07-08 13:25:40Z adriana 
;
_cod_original_sg_symbol_H-M 'P 21/c'
_cod_original_formula_sum 'C14 H11 N3 O1'
_cod_database_code 2209067
_cod_database_fobs_code 2209067

loop_
_symmetry_equiv_pos_as_xyz
'x, y, z'
'-x, y+1/2, -z+1/2'
'-x, -y, -z'
'x, -y-1/2, z-1/2'

loop_
_atom_site_type_symbol
_atom_site_label
_atom_site_fract_x
_atom_site_fract_y
_atom_site_fract_z
_atom_site_U_iso_or_equiv
_atom_site_adp_type
_atom_site_calc_flag
_atom_site_refinement_flags
_atom_site_occupancy
C C1 0.15296(12) 0.63701(10) 0.48304(11) 0.0178(2) Uani d . 1
C C2 0.20653(12) 0.63127(11) 0.38389(11) 0.0189(2) Uani d . 1
H H2 0.2000 0.6940 0.3234 0.023 Uiso calc R 1
C C3 0.27423(13) 0.51099(10) 0.39094(11) 0.0174(2) Uani d . 1
C C4 0.35370(12) 0.45742(10) 0.30747(11) 0.0177(2) Uani d . 1
C C5 0.32238(13) 0.49448(12) 0.18727(11) 0.0210(3) Uani d . 1
H H5 0.2474 0.5536 0.1579 0.025 Uiso calc R 1
C C6 0.40009(14) 0.44560(12) 0.11005(12) 0.0252(3) Uani d . 1
H H6 0.3784 0.4717 0.0284 0.030 Uiso calc R 1
C C7 0.50896(13) 0.35893(12) 0.15228(12) 0.0262(3) Uani d . 1
H H7 0.5625 0.3259 0.0998 0.031 Uiso calc R 1
C C8 0.53987(13) 0.32026(12) 0.27177(12) 0.0250(3) Uani d . 1
H H8 0.6136 0.2598 0.3004 0.030 Uiso calc R 1
C C9 0.46338(13) 0.36962(11) 0.34904(12) 0.0215(3) Uani d . 1
H H9 0.4857 0.3436 0.4307 0.026 Uiso calc R 1
C C10 0.15810(12) 0.48960(11) 0.65421(10) 0.0170(2) Uani d . 1
C C11 0.20234(13) 0.37338(11) 0.70941(11) 0.0203(2) Uani d . 1
H H11 0.2529 0.3133 0.6738 0.024 Uiso calc R 1
C C12 0.16977(13) 0.34932(12) 0.81752(11) 0.0224(3) Uani d . 1
H H12 0.1984 0.2716 0.8583 0.027 Uiso calc R 1
C C13 0.09485(13) 0.43908(11) 0.86709(11) 0.0215(3) Uani d . 1
H H13 0.0713 0.4235 0.9414 0.026 Uiso calc R 1
C C14 0.05564(13) 0.55112(11) 0.80584(11) 0.0204(3) Uani d . 1
H H14 0.0046 0.6124 0.8396 0.024 Uiso calc R 1
N N1 0.18654(11) 0.52358(9) 0.54453(9) 0.0176(2) Uani d . 1
N N2 0.26278(11) 0.44475(9) 0.48705(9) 0.0188(2) Uani d . 1
N N3 0.08650(10) 0.57735(9) 0.70043(9) 0.0193(2) Uani d . 1
O O1 0.08103(10) 0.72925(8) 0.52351(8) 0.0242(2) Uani d . 1
H H1O 0.0605(19) 0.6930(16) 0.5993(17) 0.063(6) Uiso d . 1

loop_
_atom_site_aniso_label
_atom_site_aniso_U_11
_atom_site_aniso_U_22
_atom_site_aniso_U_33
_atom_site_aniso_U_12
_atom_site_aniso_U_13
_atom_site_aniso_U_23
C1 0.0191(5) 0.0154(5) 0.0196(6) 0.0004(4) 0.0058(5) -0.0001(4)
C2 0.0217(6) 0.0173(5) 0.0185(6) -0.0002(5) 0.0068(5) 0.0016(4)
C3 0.0183(5) 0.0167(5) 0.0179(6) -0.0017(5) 0.0058(5) -0.0014(4)
C4 0.0165(5) 0.0178(5) 0.0196(6) -0.0020(4) 0.0057(5) -0.0019(4)
C5 0.0204(6) 0.0218(6) 0.0214(7) -0.0008(5) 0.0061(5) -0.0004(5)
C6 0.0243(6) 0.0330(7) 0.0192(6) -0.0039(6) 0.0074(5) -0.0020(5)
C7 0.0233(6) 0.0288(7) 0.0295(8) -0.0025(5) 0.0126(6) -0.0084(5)
C8 0.0216(6) 0.0235(6) 0.0308(8) 0.0025(5) 0.0082(5) -0.0024(5)
C9 0.0214(6) 0.0211(6) 0.0220(6) -0.0011(5) 0.0056(5) -0.0011(5)
C10 0.0179(5) 0.0182(5) 0.0154(6) -0.0019(4) 0.0049(5) -0.0010(4)
C11 0.0227(6) 0.0188(6) 0.0203(6) 0.0022(5) 0.0070(5) 0.0012(4)
C12 0.0256(6) 0.0195(6) 0.0227(7) -0.0004(5) 0.0069(5) 0.0029(4)
C13 0.0247(6) 0.0231(6) 0.0180(6) -0.0026(5) 0.0079(5) 0.0006(4)
C14 0.0214(6) 0.0214(6) 0.0199(6) -0.0027(5) 0.0080(5) -0.0032(4)
N1 0.0210(5) 0.0165(5) 0.0168(5) 0.0021(4) 0.0074(4) 0.0008(4)
N2 0.0216(5) 0.0175(5) 0.0196(5) 0.0016(4) 0.0093(4) -0.0016(4)
N3 0.0213(5) 0.0189(5) 0.0190(5) -0.0011(4) 0.0073(4) -0.0007(4)
O1 0.0319(5) 0.0188(4) 0.0255(5) 0.0065(4) 0.0138(4) 0.0020(3)

loop_
_atom_type_symbol
_atom_type_description
_atom_type_scat_dispersion_real
_atom_type_scat_dispersion_imag
_atom_type_scat_source
C C 0.0033 0.0016 'International Tables Vol C Tables 4.2.6.8 and 6.1.1.4'
H H 0 0 'International Tables Vol C Tables 4.2.6.8 and 6.1.1.4'
N N 0.0061 0.0033 'International Tables Vol C Tables 4.2.6.8 and 6.1.1.4'
O O 0.0106 0.006 'International Tables Vol C Tables 4.2.6.8 and 6.1.1.4'

loop_
_geom_angle_atom_site_label_1
_geom_angle_atom_site_label_2
_geom_angle_atom_site_label_3
_geom_angle
_geom_angle_publ_flag
O1 C1 C2 130.96(11) y
O1 C1 N1 121.64(10) y
C2 C1 N1 107.40(10) y
C1 C2 C3 104.76(10) y
C1 C2 H2 127.6 ?
C3 C2 H2 127.6 ?
N2 C3 C2 112.65(10) y
N2 C3 C4 119.88(10) y
C2 C3 C4 127.45(10) y
C5 C4 C9 119.04(11) ?
C5 C4 C3 120.99(11) ?
C9 C4 C3 119.96(11) ?
C6 C5 C4 120.52(12) ?
C6 C5 H5 119.7 ?
C4 C5 H5 119.7 ?
C7 C6 C5 119.97(12) ?
C7 C6 H6 120 ?
C5 C6 H6 120 ?
C6 C7 C8 119.91(12) ?
C6 C7 H7 120 ?
C8 C7 H7 120 ?
C9 C8 C7 120.19(12) ?
C9 C8 H8 119.9 ?
C7 C8 H8 119.9 ?
C8 C9 C4 120.35(12) ?
C8 C9 H9 119.8 ?
C4 C9 H9 119.8 ?
N3 C10 C11 123.72(11) ?
N3 C10 N1 114.42(10) ?
C11 C10 N1 121.85(10) ?
C12 C11 C10 117.35(11) ?
C12 C11 H11 121.3 ?
C10 C11 H11 121.3 ?
C11 C12 C13 119.91(12) ?
C11 C12 H12 120 ?
C13 C12 H12 120 ?
C14 C13 C12 118.52(12) ?
C14 C13 H13 120.7 ?
C12 C13 H13 120.7 ?
N3 C14 C13 122.85(11) ?
N3 C14 H14 118.6 ?
C13 C14 H14 118.6 ?
N2 N1 C1 111.15(9) y
N2 N1 C10 121.40(9) y
C1 N1 C10 127.35(9) y
C3 N2 N1 104.03(9) y
C10 N3 C14 117.65(10) ?
C1 O1 H1O 104.5(10) y

loop_
_geom_bond_atom_site_label_1
_geom_bond_atom_site_label_2
_geom_bond_distance
_geom_bond_publ_flag
C1 O1 1.3406(13) y
C1 C2 1.3614(17) y
C1 N1 1.3855(14) y
C2 C3 1.4182(16) y
C2 H2 0.95 ?
C3 N2 1.3330(15) y
C3 C4 1.4769(16) y
C4 C5 1.3942(17) ?
C4 C9 1.3962(17) ?
C5 C6 1.3913(17) ?
C5 H5 0.95 ?
C6 C7 1.3843(19) ?
C6 H6 0.95 ?
C7 C8 1.3916(18) ?
C7 H7 0.95 ?
C8 C9 1.3854(17) ?
C8 H8 0.95 ?
C9 H9 0.95 ?
C10 N3 1.3381(15) ?
C10 C11 1.3965(16) ?
C10 N1 1.3994(15) y
C11 C12 1.3764(16) ?
C11 H11 0.95 ?
C12 C13 1.3926(17) ?
C12 H12 0.95 ?
C13 C14 1.3785(17) ?
C13 H13 0.95 ?
C14 N3 1.3438(15) ?
C14 H14 0.95 ?
N1 N2 1.3787(13) y
O1 H1O 1.013(18) ?

loop_
_geom_hbond_atom_site_label_D
_geom_hbond_atom_site_label_H
_geom_hbond_atom_site_label_A
_geom_hbond_distance_DH
_geom_hbond_distance_HA
_geom_hbond_distance_DA
_geom_hbond_angle_DHA
O1 H1O N3 1.013(18) 1.659(18) 2.5767(14) 148.3(15)

loop_
_geom_torsion_atom_site_label_1
_geom_torsion_atom_site_label_2
_geom_torsion_atom_site_label_3
_geom_torsion_atom_site_label_4
_geom_torsion
O1 C1 C2 C3 178.69(12)
N1 C1 C2 C3 -0.78(13)
C1 C2 C3 N2 0.69(14)
C1 C2 C3 C4 -178.06(11)
N2 C3 C4 C5 153.98(11)
C2 C3 C4 C5 -27.35(18)
N2 C3 C4 C9 -26.92(17)
C2 C3 C4 C9 151.75(12)
C9 C4 C5 C6 -0.58(18)
C3 C4 C5 C6 178.53(11)
C4 C5 C6 C7 0.36(19)
C5 C6 C7 C8 0.40(19)
C6 C7 C8 C9 -0.93(19)
C7 C8 C9 C4 0.71(19)
C5 C4 C9 C8 0.04(17)
C3 C4 C9 C8 -179.07(11)
N3 C10 C11 C12 -0.09(18)
N1 C10 C11 C12 179.64(11)
C10 C11 C12 C13 0.33(18)
C11 C12 C13 C14 -0.31(19)
C12 C13 C14 N3 0.04(19)
O1 C1 N1 N2 -178.87(10)
C2 C1 N1 N2 0.67(14)
O1 C1 N1 C10 -2.45(19)
C2 C1 N1 C10 177.08(11)
N3 C10 N1 N2 178.23(10)
C11 C10 N1 N2 -1.52(17)
N3 C10 N1 C1 2.15(17)
C11 C10 N1 C1 -177.61(11)
C2 C3 N2 N1 -0.29(13)
C4 C3 N2 N1 178.57(10)
C1 N1 N2 C3 -0.23(13)
C10 N1 N2 C3 -176.89(10)
C11 C10 N3 C14 -0.17(18)
N1 C10 N3 C14 -179.92(10)
C13 C14 N3 C10 0.19(18)

loop_
_cod_related_entry_id
_cod_related_entry_database
_cod_related_entry_code
1 ChemSpider 21128260
